data_1542444
loop_
_publ_author_name
'Li, Ting'
'Wang, Zhiqiang'
'Xu, Kun'
'Liu, Wenmin'
'Zhang, Xu'
'Mao, Wutao'
'Guo, Yongming'
'Ge, Xiaolin'
'Pan, Fei'

_publ_section_title
;
 Rhodium-Catalyzed/Copper-Mediated Tandem C(sp(2))-H Alkynylation and
 Annulation: Synthesis of 11-Acylated
 Imidazo[1,2-a:3,4-a']dipyridin-5-ium-4-olates from
 2H-[1,2'-Bipyridin]-2-ones and Propargyl Alcohols.
;
_journal_issue 5
_journal_name_full 'Organic letters'
_journal_page_first 1064
_journal_paper_doi 10.1021/acs.orglett.6b00177
_journal_volume 18
_journal_year 2016
_chemical_formula_moiety 'C18 H12 N2 O2'
_chemical_formula_sum 'C18 H12 N2 O2'
_chemical_formula_weight 288.30
_chemical_name_systematic
; 
 ? 
;
_space_group_IT_number 61
_symmetry_cell_setting orthorhombic
_symmetry_space_group_name_Hall '-P 2ac 2ab'
_symmetry_space_group_name_H-M 'P b c a'
_atom_sites_solution_hydrogens geom
_atom_sites_solution_primary direct
_atom_sites_solution_secondary difmap
_audit_creation_method SHELXL-97
_cell_angle_alpha 90.00
_cell_angle_beta 90.00
_cell_angle_gamma 90.00
_cell_formula_units_Z 8
_cell_length_a 16.336(11)
_cell_length_b 7.549(5)
_cell_length_c 21.555(16)
_cell_measurement_reflns_used 509
_cell_measurement_temperature 296(2)
_cell_measurement_theta_max 16.88
_cell_measurement_theta_min 3.12
_cell_volume 2658(3)
_computing_cell_refinement 'Bruker SMART'
_computing_data_collection 'Bruker SMART'
_computing_data_reduction 'Bruker SAINT'
_computing_molecular_graphics 'Bruker SHELXTL'
_computing_publication_material 'Bruker SHELXTL'
_computing_structure_refinement 'SHELXL-97 (Sheldrick, 1997)'
_computing_structure_solution 'SHELXS-97 (Sheldrick, 1990)'
_diffrn_ambient_temperature 296(2)
_diffrn_measured_fraction_theta_full 0.999
_diffrn_measured_fraction_theta_max 0.999
_diffrn_measurement_device_type 'CCD area detector'
_diffrn_measurement_method 'phi and omega scans'
_diffrn_radiation_monochromator graphite
_diffrn_radiation_source 'fine-focus sealed tube'
_diffrn_radiation_type MoK\a
_diffrn_radiation_wavelength 0.71073
_diffrn_reflns_av_R_equivalents 0.1266
_diffrn_reflns_av_sigmaI/netI 0.0854
_diffrn_reflns_limit_h_max 18
_diffrn_reflns_limit_h_min -20
_diffrn_reflns_limit_k_max 9
_diffrn_reflns_limit_k_min -9
_diffrn_reflns_limit_l_max 26
_diffrn_reflns_limit_l_min -23
_diffrn_reflns_number 13551
_diffrn_reflns_theta_full 26.00
_diffrn_reflns_theta_max 26.00
_diffrn_reflns_theta_min 1.89
_exptl_absorpt_coefficient_mu 0.096
_exptl_absorpt_correction_type none
_exptl_crystal_colour RED
_exptl_crystal_density_diffrn 1.441
_exptl_crystal_density_method 'not measured'
_exptl_crystal_description BLOCK
_exptl_crystal_F_000 1200
_exptl_crystal_size_max 0.12
_exptl_crystal_size_mid 0.12
_exptl_crystal_size_min 0.11
_refine_diff_density_max 0.184
_refine_diff_density_min -0.288
_refine_diff_density_rms 0.056
_refine_ls_extinction_method none
_refine_ls_goodness_of_fit_ref 0.636
_refine_ls_hydrogen_treatment mixed
_refine_ls_matrix_type full
_refine_ls_number_parameters 199
_refine_ls_number_reflns 2613
_refine_ls_number_restraints 0
_refine_ls_restrained_S_all 0.636
_refine_ls_R_factor_all 0.1454
_refine_ls_R_factor_gt 0.0590
_refine_ls_shift/su_max 0.000
_refine_ls_shift/su_mean 0.000
_refine_ls_structure_factor_coef Fsqd
_refine_ls_weighting_details 'calc w=1/[\s^2^(Fo^2^)+(0.2000P)^2^+0.0000P] where P=(Fo^2^+2Fc^2^)/3'
_refine_ls_weighting_scheme calc
_refine_ls_wR_factor_gt 0.1623
_refine_ls_wR_factor_ref 0.2243
_reflns_number_gt 1113
_reflns_number_total 2613
_reflns_threshold_expression >2sigma(I)
_cod_data_source_file ol6b00177_si_002.cif
_cod_data_source_block p
_cod_depositor_comments
;
The following automatic conversions were performed:

'_symmetry_cell_setting' value 'Orthorhombic' changed to
'orthorhombic' according to
/usr/data/users/saulius/crontab/automatic-downloads/rss-feeds/ACS/lib/dictionaries/cif_core.dic
dictionary named 'cif_core.dic' version 2.4.2 from 2011-04-26.

Automatic conversion script
Id: cif_fix_values 4268 2015-11-12 08:31:59Z antanas 

 Adding full bibliography for 1542443--1542444.cif.
;
_cod_original_sg_symbol_H-M Pbca
_cod_database_code 1542444

loop_
_symmetry_equiv_pos_as_xyz
'x, y, z'
'-x+1/2, -y, z+1/2'
'-x, y+1/2, -z+1/2'
'x+1/2, -y+1/2, -z'
'-x, -y, -z'
'x-1/2, y, -z-1/2'
'x, -y-1/2, z-1/2'
'-x-1/2, y-1/2, z'

loop_
_atom_site_label
_atom_site_type_symbol
_atom_site_fract_x
_atom_site_fract_y
_atom_site_fract_z
_atom_site_U_iso_or_equiv
_atom_site_adp_type
_atom_site_occupancy
_atom_site_symmetry_multiplicity
_atom_site_calc_flag
_atom_site_refinement_flags
N1 N 0.24136(15) 0.9882(3) 0.64430(12) 0.0439(7) Uani 1 1 d .
C1 C 0.32305(19) 1.0197(5) 0.66405(18) 0.0507(9) Uani 1 1 d .
O1 O 0.33387(16) 1.1031(4) 0.71254(13) 0.0729(8) Uani 1 1 d .
N2 N 0.10704(15) 0.9815(4) 0.64195(13) 0.0469(7) Uani 1 1 d .
O2 O 0.00668(14) 0.7975(4) 0.55409(11) 0.0701(8) Uani 1 1 d .
C2 C 0.3814(2) 0.9487(5) 0.62391(18) 0.0569(10) Uani 1 1 d .
H2A H 0.4366 0.9611 0.6335 0.068 Uiso 1 1 calc R
C3 C 0.3597(2) 0.8610(5) 0.57053(17) 0.0545(9) Uani 1 1 d .
H3A H 0.4011 0.8140 0.5459 0.065 Uiso 1 1 calc R
C4 C 0.2808(2) 0.8395(4) 0.55187(15) 0.0497(9) Uani 1 1 d .
H4A H 0.2687 0.7825 0.5147 0.060 Uiso 1 1 calc R
C5 C 0.21921(18) 0.9041(4) 0.58922(15) 0.0433(8) Uani 1 1 d .
C6 C 0.13352(18) 0.9051(4) 0.58634(16) 0.0475(8) Uani 1 1 d .
C7 C 0.0298(2) 1.0116(5) 0.66227(17) 0.0562(10) Uani 1 1 d .
H7A H -0.0148 0.9749 0.6387 0.067 Uiso 1 1 calc R
C8 C 0.0180(2) 1.0959(5) 0.71740(17) 0.0645(11) Uani 1 1 d .
H8A H -0.0349 1.1165 0.7317 0.077 Uiso 1 1 calc R
C9 C 0.0843(2) 1.1510(6) 0.75221(16) 0.0652(11) Uani 1 1 d .
H9A H 0.0759 1.2098 0.7896 0.078 Uiso 1 1 calc R
C10 C 0.1616(2) 1.1198(5) 0.73203(16) 0.0576(10) Uani 1 1 d .
H10A H 0.2064 1.1562 0.7554 0.069 Uiso 1 1 calc R
C11 C 0.1726(2) 1.0334(5) 0.67649(15) 0.0469(9) Uani 1 1 d .
C12 C 0.0779(2) 0.8328(5) 0.54182(15) 0.0511(9) Uani 1 1 d .
C21 C 0.10871(18) 0.7965(5) 0.47819(16) 0.0492(9) Uani 1 1 d .
C22 C 0.1510(2) 0.9237(5) 0.44463(18) 0.0633(11) Uani 1 1 d .
H22A H 0.1639 1.0317 0.4630 0.076 Uiso 1 1 calc R
C23 C 0.1739(2) 0.8908(6) 0.38421(19) 0.0689(12) Uani 1 1 d .
H23A H 0.2012 0.9774 0.3615 0.083 Uiso 1 1 calc R
C24 C 0.1565(2) 0.7306(6) 0.35757(19) 0.0695(11) Uani 1 1 d .
H24A H 0.1724 0.7078 0.3169 0.083 Uiso 1 1 calc R
C25 C 0.1160(2) 0.6050(6) 0.39070(18) 0.0658(11) Uani 1 1 d .
H25A H 0.1052 0.4955 0.3727 0.079 Uiso 1 1 calc R
C26 C 0.0909(2) 0.6376(5) 0.45009(16) 0.0547(9) Uani 1 1 d .
H26A H 0.0616 0.5518 0.4717 0.066 Uiso 1 1 calc R

loop_
_atom_site_aniso_label
_atom_site_aniso_U_11
_atom_site_aniso_U_22
_atom_site_aniso_U_33
_atom_site_aniso_U_23
_atom_site_aniso_U_13
_atom_site_aniso_U_12
N1 0.0400(15) 0.0448(17) 0.0468(16) 0.0027(13) -0.0032(13) 0.0046(12)
C1 0.047(2) 0.047(2) 0.058(2) 0.0079(18) -0.0091(17) 0.0000(16)
O1 0.0658(18) 0.085(2) 0.0677(18) -0.0103(16) -0.0194(13) 0.0025(14)
N2 0.0416(15) 0.0500(17) 0.0493(16) 0.0056(13) 0.0014(13) 0.0033(13)
O2 0.0481(15) 0.083(2) 0.0791(19) -0.0129(15) 0.0033(12) -0.0122(12)
C2 0.047(2) 0.056(2) 0.067(2) 0.0128(19) -0.0017(18) 0.0034(17)
C3 0.052(2) 0.051(2) 0.060(2) 0.0117(19) 0.0091(18) 0.0079(16)
C4 0.0475(19) 0.046(2) 0.055(2) 0.0036(16) 0.0043(16) 0.0028(15)
C5 0.0420(17) 0.0384(19) 0.0495(19) 0.0033(15) 0.0008(15) 0.0000(14)
C6 0.0444(19) 0.045(2) 0.053(2) 0.0001(16) 0.0045(16) -0.0001(15)
C7 0.044(2) 0.062(2) 0.063(2) 0.0144(19) 0.0096(17) 0.0048(17)
C8 0.062(2) 0.074(3) 0.058(2) 0.009(2) 0.0155(19) 0.016(2)
C9 0.076(3) 0.070(3) 0.050(2) 0.0012(19) 0.003(2) 0.015(2)
C10 0.067(2) 0.059(2) 0.046(2) 0.0054(18) -0.0061(17) 0.0107(19)
C11 0.051(2) 0.0441(19) 0.045(2) 0.0084(15) -0.0021(16) 0.0093(16)
C12 0.044(2) 0.052(2) 0.058(2) -0.0009(17) -0.0006(16) -0.0016(16)
C21 0.0382(17) 0.053(2) 0.056(2) -0.0019(17) -0.0092(15) -0.0047(16)
C22 0.061(2) 0.063(3) 0.066(3) 0.004(2) -0.0099(19) -0.0097(19)
C23 0.061(2) 0.081(3) 0.064(3) 0.020(2) 0.0007(19) -0.010(2)
C24 0.065(2) 0.090(3) 0.054(2) 0.000(2) 0.0002(19) 0.002(2)
C25 0.065(2) 0.064(3) 0.068(3) -0.007(2) -0.005(2) 0.002(2)
C26 0.053(2) 0.055(2) 0.056(2) 0.0022(18) -0.0058(17) -0.0031(17)

loop_
_atom_type_symbol
_atom_type_description
_atom_type_scat_dispersion_real
_atom_type_scat_dispersion_imag
_atom_type_scat_source
C C 0.0033 0.0016 'International Tables Vol C Tables 4.2.6.8 and 6.1.1.4'
H H 0.0000 0.0000 'International Tables Vol C Tables 4.2.6.8 and 6.1.1.4'
N N 0.0061 0.0033 'International Tables Vol C Tables 4.2.6.8 and 6.1.1.4'
O O 0.0106 0.0060 'International Tables Vol C Tables 4.2.6.8 and 6.1.1.4'

loop_
_geom_angle_atom_site_label_1
_geom_angle_atom_site_label_2
_geom_angle_atom_site_label_3
_geom_angle
C11 N1 C5 109.5(3)
C11 N1 C1 125.4(3)
C5 N1 C1 125.1(3)
O1 C1 C2 128.6(3)
O1 C1 N1 118.3(3)
C2 C1 N1 113.1(3)
C11 N2 C7 120.5(3)
C11 N2 C6 110.1(3)
C7 N2 C6 129.4(3)
C3 C2 C1 121.9(3)
C4 C3 C2 123.3(3)
C3 C4 C5 118.5(3)
C4 C5 N1 118.0(3)
C4 C5 C6 134.9(3)
N1 C5 C6 107.1(3)
N2 C6 C5 105.9(3)
N2 C6 C12 122.4(3)
C5 C6 C12 131.5(3)
N2 C7 C8 119.5(3)
C7 C8 C9 120.2(3)
C10 C9 C8 120.2(4)
C9 C10 C11 119.0(3)
N2 C11 N1 107.3(3)
N2 C11 C10 120.6(3)
N1 C11 C10 132.1(3)
O2 C12 C6 122.9(3)
O2 C12 C21 118.8(3)
C6 C12 C21 118.3(3)
C26 C21 C22 118.7(3)
C26 C21 C12 119.7(3)
C22 C21 C12 121.5(3)
C23 C22 C21 120.2(4)
C24 C23 C22 120.0(4)
C25 C24 C23 119.8(4)
C24 C25 C26 120.8(4)
C25 C26 C21 120.4(4)

loop_
_geom_bond_atom_site_label_1
_geom_bond_atom_site_label_2
_geom_bond_distance
N1 C11 1.363(4)
N1 C5 1.394(4)
N1 C1 1.421(4)
C1 O1 1.233(4)
C1 C2 1.394(5)
N2 C11 1.363(4)
N2 C7 1.354(4)
N2 C6 1.399(4)
O2 C12 1.222(4)
C2 C3 1.374(5)
C3 C4 1.360(5)
C4 C5 1.378(4)
C5 C6 1.401(4)
C6 C12 1.430(5)
C7 C8 1.362(5)
C8 C9 1.382(5)
C9 C10 1.355(5)
C10 C11 1.375(5)
C12 C21 1.486(5)
C21 C26 1.375(5)
C21 C22 1.387(5)
C22 C23 1.378(5)
C23 C24 1.368(6)
C24 C25 1.359(6)
C25 C26 1.366(5)
